data_8107447
loop_
_publ_author_name
'Konovalova, Irina S.'
'Geleverya, Anna O.'
'Kovalenko, Sergiy M.'
'Reiss, Guido J.'

_publ_section_title
;
 One-pot synthesis and crystal structure of diethyl
 2,6-dimethyl-4-(1-(2-nitrophenyl)-1H-1,2,3-triazol-4-yl)-1,4-dihydropyridine-3,5-dicarboxylate,
 C21H23N5O6
;
_journal_issue 2
_journal_name_full 'Zeitschrift f\"ur Kristallographie - New Crystal Structures'
_journal_page_first 381
_journal_page_last 384
_journal_paper_doi 10.1515/ncrs-2022-0573
_journal_volume 238
_journal_year 2023
_chemical_formula_moiety 'C21 H23 N5 O6'
_chemical_formula_sum 'C21 H23 N5 O6'
_chemical_formula_weight 441.44
_space_group_crystal_system monoclinic
_space_group_IT_number 14
_space_group_name_Hall '-P 2ybc'
_space_group_name_H-M_alt 'P 1 21/c 1'
_atom_sites_solution_hydrogens geom
_atom_sites_solution_primary dual
_cell_angle_alpha 90
_cell_angle_beta 97.605(5)
_cell_angle_gamma 90
_cell_formula_units_Z 4
_cell_length_a 8.4861(4)
_cell_length_b 16.3198(8)
_cell_length_c 15.8521(8)
_cell_measurement_reflns_used 6865
_cell_measurement_temperature 290(2)
_cell_measurement_theta_max 25.9360
_cell_measurement_theta_min 3.5970
_cell_volume 2176.07(19)
_computing_cell_refinement 'CrysAlisPro 1.171.40.45a (Rigaku OD, 2019)'
_computing_data_collection 'CrysAlisPro 1.171.40.45a (Rigaku OD, 2019)'
_computing_data_reduction 'CrysAlisPro 1.171.40.45a (Rigaku OD, 2019)'
_computing_molecular_graphics 'Olex2 1.5 (Dolomanov et al., 2009)'
_computing_publication_material 'Olex2 1.5 (Dolomanov et al., 2009)'
_computing_structure_refinement 'SHELXL 2016/6 (Sheldrick, 2015)'
_computing_structure_solution 'SHELXT 2014/5 (Sheldrick, 2014)'
_diffrn_ambient_temperature 290
_diffrn_detector 'CCD plate'
_diffrn_detector_area_resol_mean 16.2678
_diffrn_detector_type Eos
_diffrn_measured_fraction_theta_full 0.997
_diffrn_measured_fraction_theta_max 0.997
_diffrn_measurement_details
;
List of Runs (angles in degrees, time in seconds):

  # Type    Start    End  Width  t~exp~   \w     \q     \k     \f   Frames
--------------------------------------------------------------------------
  1  \w    -45.00  50.00   1.00    4.00    --   26.66 -48.00 -34.00   95
  2  \w      3.00  98.00   1.00    4.00    --   26.66  48.00 113.00   95
  3  \w    -99.00  -4.00   1.00    4.00    --  -27.91 -48.00 -34.00   95
  4  \w    -51.00  43.00   1.00    4.00    --  -27.91  48.00 113.00   94
  5  \w    -25.00  70.00   1.00    4.00    --   26.66 -99.00  60.00   95
  6  \w     32.00 105.00   1.00    4.00    --   26.66-178.00-120.00   73
  7  \w    -25.00  70.00   1.00    4.00    --   26.66 -99.00 -60.00   95
  8  \w    -44.00  58.00   1.00    4.00    --   26.66 -77.00 150.00  102
  9  \w      5.00  96.00   1.00    4.00    --   26.66  57.00-120.00   91
 10  \w    -99.00 -49.00   1.00    4.00    --  -27.91 -77.00  30.00   50
;
_diffrn_measurement_device 'four-circle diffractometer'
_diffrn_measurement_device_type 'Xcalibur, Eos'
_diffrn_measurement_method '\w scans'
_diffrn_orient_matrix_type 'CrysAlisPro convention (1999,Acta A55,543-557)'
_diffrn_orient_matrix_UB_11 -0.0736865000
_diffrn_orient_matrix_UB_12 0.0206355000
_diffrn_orient_matrix_UB_13 -0.0101207000
_diffrn_orient_matrix_UB_21 0.0264294000
_diffrn_orient_matrix_UB_22 0.0163267000
_diffrn_orient_matrix_UB_23 -0.0371185000
_diffrn_orient_matrix_UB_31 -0.0314470000
_diffrn_orient_matrix_UB_32 -0.0345910000
_diffrn_orient_matrix_UB_33 -0.0235842000
_diffrn_radiation_monochromator graphite
_diffrn_radiation_probe x-ray
_diffrn_radiation_type 'Mo K\a'
_diffrn_radiation_wavelength 0.71073
_diffrn_reflns_av_R_equivalents 0.0363
_diffrn_reflns_av_unetI/netI 0.0206
_diffrn_reflns_Laue_measured_fraction_full 0.997
_diffrn_reflns_Laue_measured_fraction_max 0.997
_diffrn_reflns_limit_h_max 10
_diffrn_reflns_limit_h_min -10
_diffrn_reflns_limit_k_max 19
_diffrn_reflns_limit_k_min -19
_diffrn_reflns_limit_l_max 18
_diffrn_reflns_limit_l_min -18
_diffrn_reflns_number 29778
_diffrn_reflns_point_group_measured_fraction_full 0.997
_diffrn_reflns_point_group_measured_fraction_max 0.997
_diffrn_reflns_theta_full 24.997
_diffrn_reflns_theta_max 24.997
_diffrn_reflns_theta_min 3.479
_diffrn_source 'fine-focus sealed X-ray tube'
_diffrn_source_type 'Enhance (Mo) X-ray Source'
_exptl_absorpt_coefficient_mu 0.101
_exptl_absorpt_correction_T_max 0.934
_exptl_absorpt_correction_T_min 0.852
_exptl_absorpt_correction_type analytical
_exptl_absorpt_process_details
;
CrysAlisPro 1.171.40.45a (Rigaku Oxford Diffraction, 2019)
Analytical numeric absorption correction using a multifaceted crystal
			model based on expressions derived by R.C. Clark & J.S. Reid.
(Clark, R. C. & Reid, J. S. (1995). Acta Cryst. A51, 887-897)
Empirical absorption correction using spherical harmonics,
 implemented in SCALE3 ABSPACK scaling algorithm.
;
_exptl_crystal_colour colourless
_exptl_crystal_colour_primary colourless
_exptl_crystal_density_diffrn 1.347
_exptl_crystal_description block
_exptl_crystal_F_000 928
_exptl_crystal_size_max 0.633
_exptl_crystal_size_mid 0.54
_exptl_crystal_size_min 0.316
_refine_diff_density_max 0.268
_refine_diff_density_min -0.188
_refine_diff_density_rms 0.041
_refine_ls_extinction_coef .
_refine_ls_extinction_method none
_refine_ls_goodness_of_fit_ref 1.054
_refine_ls_hydrogen_treatment constr
_refine_ls_matrix_type full
_refine_ls_number_parameters 293
_refine_ls_number_reflns 3818
_refine_ls_number_restraints 0
_refine_ls_restrained_S_all 1.054
_refine_ls_R_factor_all 0.0642
_refine_ls_R_factor_gt 0.0463
_refine_ls_shift/su_max 0.000
_refine_ls_shift/su_mean 0.000
_refine_ls_structure_factor_coef Fsqd
_refine_ls_weighting_details 'w=1/[\s^2^(Fo^2^)+(0.0409P)^2^+1.2530P] where P=(Fo^2^+2Fc^2^)/3'
_refine_ls_weighting_scheme calc
_refine_ls_wR_factor_gt 0.1054
_refine_ls_wR_factor_ref 0.1203
_reflns_Friedel_coverage 0.000
_reflns_Friedel_fraction_full .
_reflns_Friedel_fraction_max .
_reflns_number_gt 2949
_reflns_number_total 3818
_reflns_threshold_expression 'I > 2\s(I)'
_cod_data_source_file suppl_j_ncrs-2022-0573_suppl.cif
_cod_data_source_block irinak001rt
_cod_database_code 8107447
_chemical_oxdiff_formula 'C21H23 O6 Cl N5'
_shelx_space_group_comment
;
The symmetry employed for this shelxl refinement is uniquely defined
by the following loop, which should always be used as a source of
symmetry information in preference to the above space-group names.
They are only intended as comments.
;
_shelx_estimated_absorpt_t_max 0.969
_shelx_estimated_absorpt_t_min 0.939
_olex2_refinement_description
;
1. Fixed Uiso
 At 1.2 times of:
  All C(H) groups, All C(H,H) groups, All N(H) groups
 At 1.5 times of:
  All C(H,H,H) groups
2.a Ternary CH refined with riding coordinates:
 C3(H3)
2.b Secondary CH2 refined with riding coordinates:
 C9(H9A,H9B), C12(H12A,H12B)
2.c Aromatic/amide H refined with riding coordinates:
 N4(H4), C1(H1), C17(H17), C18(H18), C19(H19), C20(H20)
2.d Idealised Me refined as rotating group:
 C10(H10A,H10B,H10C), C13(H13A,H13B,H13C), C14(H14A,H14B,H14C), C15(H15A,H15B,
 H15C)
;
_olex2_submission_special_instructions 'No special instructions were received'
_oxdiff_exptl_absorpt_empirical_details
;
Empirical correction (ABSPACK) includes:
- Absorption correction using spherical harmonics
- Frame scaling
;
_oxdiff_exptl_absorpt_empirical_full_max 1.493
_oxdiff_exptl_absorpt_empirical_full_min 0.725

loop_
_space_group_symop_operation_xyz
'x, y, z'
'-x, y+1/2, -z+1/2'
'-x, -y, -z'
'x, -y-1/2, z-1/2'

loop_
_atom_site_label
_atom_site_type_symbol
_atom_site_fract_x
_atom_site_fract_y
_atom_site_fract_z
_atom_site_U_iso_or_equiv
_atom_site_adp_type
_atom_site_occupancy
_atom_site_site_symmetry_order
_atom_site_calc_flag
_atom_site_refinement_flags_posn
_atom_site_refinement_flags_adp
_atom_site_refinement_flags_occupancy
_atom_site_disorder_assembly
_atom_site_disorder_group
O1 O 0.6440(2) 0.20465(10) 0.51100(11) 0.0604(4) Uani 1 1 d . . . . .
O2 O 0.6922(2) 0.22215(9) 0.37640(10) 0.0538(4) Uani 1 1 d . . . . .
O3 O 0.9281(3) 0.57937(12) 0.34773(13) 0.0890(7) Uani 1 1 d . . . . .
O4 O 0.84432(19) 0.47467(9) 0.26377(9) 0.0554(4) Uani 1 1 d . . . . .
O5 O -0.0434(3) 0.26221(15) 0.24160(13) 0.0919(7) Uani 1 1 d . . . . .
O6 O 0.2063(3) 0.24199(13) 0.28370(12) 0.0848(6) Uani 1 1 d . . . . .
N1 N 0.37061(19) 0.36529(10) 0.21240(10) 0.0390(4) Uani 1 1 d . . . . .
N2 N 0.3116(2) 0.41618(11) 0.26707(11) 0.0476(5) Uani 1 1 d . . . . .
N3 N 0.4275(2) 0.43007(11) 0.32897(11) 0.0449(4) Uani 1 1 d . . . . .
N4 N 0.6785(2) 0.46439(10) 0.53308(11) 0.0446(4) Uani 1 1 d . . . . .
H4 H 0.646872 0.490889 0.574612 0.054 Uiso 1 1 calc R U . . .
N5 N 0.0964(3) 0.26364(12) 0.23087(12) 0.0578(5) Uani 1 1 d . . . . .
C1 C 0.5239(2) 0.34727(13) 0.23982(13) 0.0423(5) Uani 1 1 d . . . . .
H1 H 0.591239 0.313931 0.213163 0.051 Uiso 1 1 calc R U . . .
C2 C 0.5593(2) 0.38810(11) 0.31464(12) 0.0355(4) Uani 1 1 d . . . . .
C3 C 0.7098(2) 0.38624(11) 0.37797(12) 0.0355(4) Uani 1 1 d . . . . .
H3 H 0.790812 0.356107 0.351943 0.043 Uiso 1 1 calc R U . . .
C4 C 0.7741(2) 0.47193(12) 0.40020(12) 0.0393(5) Uani 1 1 d . . . . .
C5 C 0.7506(2) 0.50763(12) 0.47430(13) 0.0425(5) Uani 1 1 d . . . . .
C6 C 0.6544(2) 0.38147(13) 0.52910(12) 0.0404(5) Uani 1 1 d . . . . .
C7 C 0.6789(2) 0.33998(12) 0.45773(12) 0.0371(4) Uani 1 1 d . . . . .
C8 C 0.6673(2) 0.25061(13) 0.45362(14) 0.0427(5) Uani 1 1 d . . . . .
C9 C 0.6987(3) 0.13336(15) 0.36462(18) 0.0684(7) Uani 1 1 d . . . . .
H9A H 0.749437 0.108000 0.416554 0.082 Uiso 1 1 calc R U . . .
H9B H 0.761792 0.120977 0.319492 0.082 Uiso 1 1 calc R U . . .
C10 C 0.5371(4) 0.09942(19) 0.3427(2) 0.0941(10) Uani 1 1 d . . . . .
H10A H 0.479874 0.131375 0.297810 0.141 Uiso 1 1 calc R U . . .
H10B H 0.482124 0.101117 0.391822 0.141 Uiso 1 1 calc R U . . .
H10C H 0.544165 0.043714 0.324080 0.141 Uiso 1 1 calc R U . . .
C11 C 0.8563(3) 0.51534(14) 0.33784(14) 0.0493(5) Uani 1 1 d . . . . .
C12 C 0.9201(3) 0.51043(17) 0.19612(16) 0.0653(7) Uani 1 1 d . . . . .
H12A H 1.034111 0.501873 0.206637 0.078 Uiso 1 1 calc R U . . .
H12B H 0.899712 0.568901 0.192643 0.078 Uiso 1 1 calc R U . . .
C13 C 0.8523(4) 0.46952(18) 0.11537(17) 0.0833(9) Uani 1 1 d . . . . .
H13A H 0.907559 0.487988 0.069842 0.125 Uiso 1 1 calc R U . . .
H13B H 0.741518 0.482972 0.102698 0.125 Uiso 1 1 calc R U . . .
H13C H 0.863976 0.411235 0.121539 0.125 Uiso 1 1 calc R U . . .
C14 C 0.7985(3) 0.59301(14) 0.50275(16) 0.0610(6) Uani 1 1 d . . . . .
H14A H 0.742817 0.608542 0.549181 0.092 Uiso 1 1 calc R U . . .
H14B H 0.772401 0.630429 0.456273 0.092 Uiso 1 1 calc R U . . .
H14C H 0.910977 0.594568 0.520955 0.092 Uiso 1 1 calc R U . . .
C15 C 0.6052(3) 0.34668(15) 0.60914(14) 0.0583(6) Uani 1 1 d . . . . .
H15A H 0.697219 0.326804 0.645021 0.088 Uiso 1 1 calc R U . . .
H15B H 0.531996 0.302362 0.595096 0.088 Uiso 1 1 calc R U . . .
H15C H 0.554711 0.388610 0.638546 0.088 Uiso 1 1 calc R U . . .
C16 C 0.2701(2) 0.33536(12) 0.13967(12) 0.0379(5) Uani 1 1 d . . . . .
C17 C 0.3067(3) 0.35327(14) 0.05962(13) 0.0490(5) Uani 1 1 d . . . . .
H17 H 0.397422 0.383429 0.053396 0.059 Uiso 1 1 calc R U . . .
C18 C 0.2082(3) 0.32632(14) -0.01152(14) 0.0530(6) Uani 1 1 d . . . . .
H18 H 0.235196 0.336813 -0.065469 0.064 Uiso 1 1 calc R U . . .
C19 C 0.0715(3) 0.28434(14) -0.00322(14) 0.0490(5) Uani 1 1 d . . . . .
H19 H 0.004420 0.268056 -0.051504 0.059 Uiso 1 1 calc R U . . .
C20 C 0.0327(2) 0.26613(13) 0.07641(14) 0.0466(5) Uani 1 1 d . . . . .
H20 H -0.060421 0.237887 0.082251 0.056 Uiso 1 1 calc R U . . .
C21 C 0.1340(2) 0.29036(12) 0.14734(12) 0.0403(5) Uani 1 1 d . . . . .

loop_
_atom_site_aniso_label
_atom_site_aniso_U_11
_atom_site_aniso_U_22
_atom_site_aniso_U_33
_atom_site_aniso_U_23
_atom_site_aniso_U_13
_atom_site_aniso_U_12
O1 0.0757(11) 0.0452(9) 0.0608(10) 0.0091(8) 0.0105(9) -0.0036(8)
O2 0.0726(11) 0.0372(8) 0.0514(9) -0.0055(7) 0.0073(8) 0.0006(7)
O3 0.1272(18) 0.0690(13) 0.0768(13) -0.0134(10) 0.0353(12) -0.0497(12)
O4 0.0677(10) 0.0541(9) 0.0471(9) -0.0013(7) 0.0177(8) -0.0107(8)
O5 0.0785(14) 0.1241(19) 0.0812(14) -0.0050(12) 0.0413(12) -0.0187(12)
O6 0.0994(15) 0.1021(16) 0.0484(10) 0.0262(10) -0.0073(10) -0.0188(12)
N1 0.0403(9) 0.0429(10) 0.0328(8) -0.0079(7) 0.0009(7) 0.0027(7)
N2 0.0450(10) 0.0557(11) 0.0402(10) -0.0134(8) -0.0018(8) 0.0094(8)
N3 0.0444(10) 0.0512(11) 0.0378(9) -0.0127(8) 0.0001(8) 0.0072(8)
N4 0.0522(10) 0.0429(10) 0.0392(9) -0.0079(8) 0.0071(8) 0.0006(8)
N5 0.0683(14) 0.0609(13) 0.0455(11) -0.0026(9) 0.0127(10) -0.0143(11)
C1 0.0391(11) 0.0463(12) 0.0406(11) -0.0107(9) 0.0015(9) 0.0052(9)
C2 0.0388(10) 0.0331(10) 0.0339(10) -0.0013(8) 0.0028(8) -0.0013(8)
C3 0.0342(10) 0.0360(10) 0.0361(10) -0.0035(8) 0.0045(8) -0.0006(8)
C4 0.0388(10) 0.0384(11) 0.0395(11) -0.0017(9) 0.0003(9) -0.0033(9)
C5 0.0405(11) 0.0399(11) 0.0458(12) -0.0050(9) 0.0005(9) -0.0014(9)
C6 0.0372(11) 0.0437(12) 0.0388(11) 0.0009(9) -0.0002(8) 0.0033(9)
C7 0.0347(10) 0.0383(11) 0.0368(11) -0.0010(8) -0.0013(8) 0.0005(8)
C8 0.0393(11) 0.0413(12) 0.0456(12) 0.0035(10) -0.0013(9) -0.0002(9)
C9 0.0851(19) 0.0457(14) 0.0756(18) -0.0091(13) 0.0147(15) 0.0010(13)
C10 0.102(2) 0.074(2) 0.111(3) -0.0327(18) 0.032(2) -0.0196(18)
C11 0.0540(13) 0.0441(13) 0.0491(13) -0.0017(10) 0.0046(10) -0.0059(10)
C12 0.0717(17) 0.0689(17) 0.0596(15) 0.0141(13) 0.0241(13) 0.0015(13)
C13 0.130(3) 0.0677(18) 0.0571(16) 0.0039(14) 0.0288(17) 0.0177(18)
C14 0.0708(16) 0.0478(14) 0.0647(16) -0.0154(12) 0.0097(13) -0.0123(12)
C15 0.0739(16) 0.0588(15) 0.0437(13) 0.0035(11) 0.0130(11) 0.0065(12)
C16 0.0401(10) 0.0395(11) 0.0325(10) -0.0041(8) -0.0009(8) 0.0043(9)
C17 0.0514(13) 0.0558(14) 0.0397(12) -0.0024(10) 0.0056(10) -0.0076(10)
C18 0.0654(15) 0.0591(14) 0.0334(11) -0.0003(10) 0.0028(10) 0.0004(12)
C19 0.0524(13) 0.0507(13) 0.0394(12) -0.0063(10) -0.0102(10) 0.0067(10)
C20 0.0396(11) 0.0476(12) 0.0505(13) -0.0053(10) -0.0021(10) -0.0012(9)
C21 0.0429(11) 0.0420(11) 0.0353(10) -0.0007(8) 0.0030(9) 0.0037(9)

loop_
_atom_type_symbol
_atom_type_description
_atom_type_scat_dispersion_real
_atom_type_scat_dispersion_imag
_atom_type_scat_source
C C 0.0033 0.0016 'International Tables Vol C Tables 4.2.6.8 and 6.1.1.4'
H H 0.0000 0.0000 'International Tables Vol C Tables 4.2.6.8 and 6.1.1.4'
N N 0.0061 0.0033 'International Tables Vol C Tables 4.2.6.8 and 6.1.1.4'
O O 0.0106 0.0060 'International Tables Vol C Tables 4.2.6.8 and 6.1.1.4'

loop_
_exptl_crystal_face_index_h
_exptl_crystal_face_index_k
_exptl_crystal_face_index_l
_exptl_crystal_face_perp_dist
0 1 -1 0.4395
0 -1 1 0.3611
0 -1 -1 0.3092
0 1 1 0.4228
1 0 0 0.2018
-1 0 0 0.1141
-3 2 1 0.1967
1 -2 -1 0.3885
-1 -3 -2 0.3180
1 3 0 0.4967
-2 -3 3 0.3099
0 1 0 0.4764

loop_
_geom_angle_atom_site_label_1
_geom_angle_atom_site_label_2
_geom_angle_atom_site_label_3
_geom_angle
_geom_angle_site_symmetry_1
_geom_angle_site_symmetry_3
C8 O2 C9 117.97(18) . .
C11 O4 C12 117.42(18) . .
N2 N1 C1 110.67(15) . .
N2 N1 C16 119.90(15) . .
C1 N1 C16 129.35(16) . .
N3 N2 N1 106.37(15) . .
N2 N3 C2 109.90(15) . .
C5 N4 H4 118.2 . .
C6 N4 H4 118.2 . .
C6 N4 C5 123.60(17) . .
O5 N5 O6 124.6(2) . .
O5 N5 C21 117.5(2) . .
O6 N5 C21 117.8(2) . .
N1 C1 H1 127.3 . .
N1 C1 C2 105.46(17) . .
C2 C1 H1 127.3 . .
N3 C2 C1 107.59(17) . .
N3 C2 C3 122.68(16) . .
C1 C2 C3 129.59(18) . .
C2 C3 H3 107.9 . .
C2 C3 C4 112.26(15) . .
C2 C3 C7 109.69(15) . .
C4 C3 H3 107.9 . .
C7 C3 H3 107.9 . .
C7 C3 C4 110.96(15) . .
C5 C4 C3 120.49(18) . .
C5 C4 C11 121.12(19) . .
C11 C4 C3 118.35(17) . .
N4 C5 C14 113.53(19) . .
C4 C5 N4 119.89(18) . .
C4 C5 C14 126.6(2) . .
N4 C6 C15 113.09(18) . .
C7 C6 N4 119.53(18) . .
C7 C6 C15 127.4(2) . .
C6 C7 C3 120.40(18) . .
C6 C7 C8 121.17(19) . .
C8 C7 C3 118.34(17) . .
O1 C8 O2 121.75(19) . .
O1 C8 C7 126.8(2) . .
O2 C8 C7 111.43(18) . .
O2 C9 H9A 109.5 . .
O2 C9 H9B 109.5 . .
O2 C9 C10 110.6(2) . .
H9A C9 H9B 108.1 . .
C10 C9 H9A 109.5 . .
C10 C9 H9B 109.5 . .
C9 C10 H10A 109.5 . .
C9 C10 H10B 109.5 . .
C9 C10 H10C 109.5 . .
H10A C10 H10B 109.5 . .
H10A C10 H10C 109.5 . .
H10B C10 H10C 109.5 . .
O3 C11 O4 121.3(2) . .
O3 C11 C4 127.4(2) . .
O4 C11 C4 111.34(18) . .
O4 C12 H12A 110.3 . .
O4 C12 H12B 110.3 . .
O4 C12 C13 107.3(2) . .
H12A C12 H12B 108.5 . .
C13 C12 H12A 110.3 . .
C13 C12 H12B 110.3 . .
C12 C13 H13A 109.5 . .
C12 C13 H13B 109.5 . .
C12 C13 H13C 109.5 . .
H13A C13 H13B 109.5 . .
H13A C13 H13C 109.5 . .
H13B C13 H13C 109.5 . .
C5 C14 H14A 109.5 . .
C5 C14 H14B 109.5 . .
C5 C14 H14C 109.5 . .
H14A C14 H14B 109.5 . .
H14A C14 H14C 109.5 . .
H14B C14 H14C 109.5 . .
C6 C15 H15A 109.5 . .
C6 C15 H15B 109.5 . .
C6 C15 H15C 109.5 . .
H15A C15 H15B 109.5 . .
H15A C15 H15C 109.5 . .
H15B C15 H15C 109.5 . .
C17 C16 N1 119.23(18) . .
C17 C16 C21 119.01(18) . .
C21 C16 N1 121.73(17) . .
C16 C17 H17 120.1 . .
C16 C17 C18 119.9(2) . .
C18 C17 H17 120.1 . .
C17 C18 H18 119.7 . .
C19 C18 C17 120.6(2) . .
C19 C18 H18 119.7 . .
C18 C19 H19 119.9 . .
C18 C19 C20 120.27(19) . .
C20 C19 H19 119.9 . .
C19 C20 H20 120.5 . .
C19 C20 C21 119.1(2) . .
C21 C20 H20 120.5 . .
C16 C21 N5 121.26(18) . .
C20 C21 N5 117.61(19) . .
C20 C21 C16 121.08(19) . .

loop_
_geom_bond_atom_site_label_1
_geom_bond_atom_site_label_2
_geom_bond_distance
_geom_bond_site_symmetry_2
O1 C8 1.215(2) .
O2 C8 1.352(3) .
O2 C9 1.463(3) .
O3 C11 1.209(3) .
O4 C11 1.341(3) .
O4 C12 1.444(3) .
O5 N5 1.220(3) .
O6 N5 1.221(3) .
N1 N2 1.344(2) .
N1 C1 1.349(2) .
N1 C16 1.427(2) .
N2 N3 1.314(2) .
N3 C2 1.356(2) .
N4 H4 0.8600 .
N4 C5 1.375(3) .
N4 C6 1.369(3) .
N5 C21 1.469(3) .
C1 H1 0.9300 .
C1 C2 1.359(3) .
C2 C3 1.517(3) .
C3 H3 0.9800 .
C3 C4 1.525(3) .
C3 C7 1.525(3) .
C4 C5 1.349(3) .
C4 C11 1.466(3) .
C5 C14 1.504(3) .
C6 C7 1.358(3) .
C6 C15 1.499(3) .
C7 C8 1.463(3) .
C9 H9A 0.9700 .
C9 H9B 0.9700 .
C9 C10 1.477(4) .
C10 H10A 0.9600 .
C10 H10B 0.9600 .
C10 H10C 0.9600 .
C12 H12A 0.9700 .
C12 H12B 0.9700 .
C12 C13 1.490(4) .
C13 H13A 0.9600 .
C13 H13B 0.9600 .
C13 H13C 0.9600 .
C14 H14A 0.9600 .
C14 H14B 0.9600 .
C14 H14C 0.9600 .
C15 H15A 0.9600 .
C15 H15B 0.9600 .
C15 H15C 0.9600 .
C16 C17 1.377(3) .
C16 C21 1.388(3) .
C17 H17 0.9300 .
C17 C18 1.383(3) .
C18 H18 0.9300 .
C18 C19 1.369(3) .
C19 H19 0.9300 .
C19 C20 1.378(3) .
C20 H20 0.9300 .
C20 C21 1.380(3) .

loop_
_geom_torsion_atom_site_label_1
_geom_torsion_atom_site_label_2
_geom_torsion_atom_site_label_3
_geom_torsion_atom_site_label_4
_geom_torsion
_geom_torsion_site_symmetry_1
_geom_torsion_site_symmetry_2
_geom_torsion_site_symmetry_3
_geom_torsion_site_symmetry_4
O5 N5 C21 C16 144.6(2) . . . .
O5 N5 C21 C20 -38.1(3) . . . .
O6 N5 C21 C16 -37.7(3) . . . .
O6 N5 C21 C20 139.6(2) . . . .
N1 N2 N3 C2 -0.5(2) . . . .
N1 C1 C2 N3 -0.9(2) . . . .
N1 C1 C2 C3 174.86(19) . . . .
N1 C16 C17 C18 -178.46(19) . . . .
N1 C16 C21 N5 -6.8(3) . . . .
N1 C16 C21 C20 175.97(18) . . . .
N2 N1 C1 C2 0.6(2) . . . .
N2 N1 C16 C17 119.1(2) . . . .
N2 N1 C16 C21 -59.2(3) . . . .
N2 N3 C2 C1 0.9(2) . . . .
N2 N3 C2 C3 -175.24(17) . . . .
N3 C2 C3 C4 -56.6(2) . . . .
N3 C2 C3 C7 67.2(2) . . . .
N4 C6 C7 C3 -8.7(3) . . . .
N4 C6 C7 C8 174.85(18) . . . .
C1 N1 N2 N3 -0.1(2) . . . .
C1 N1 C16 C17 -64.4(3) . . . .
C1 N1 C16 C21 117.3(2) . . . .
C1 C2 C3 C4 128.2(2) . . . .
C1 C2 C3 C7 -108.0(2) . . . .
C2 C3 C4 C5 102.1(2) . . . .
C2 C3 C4 C11 -75.6(2) . . . .
C2 C3 C7 C6 -101.6(2) . . . .
C2 C3 C7 C8 74.9(2) . . . .
C3 C4 C5 N4 4.8(3) . . . .
C3 C4 C5 C14 -176.4(2) . . . .
C3 C4 C11 O3 -172.0(2) . . . .
C3 C4 C11 O4 7.8(3) . . . .
C3 C7 C8 O1 179.66(19) . . . .
C3 C7 C8 O2 2.1(2) . . . .
C4 C3 C7 C6 23.0(2) . . . .
C4 C3 C7 C8 -160.44(17) . . . .
C5 N4 C6 C7 -10.7(3) . . . .
C5 N4 C6 C15 168.06(19) . . . .
C5 C4 C11 O3 10.3(4) . . . .
C5 C4 C11 O4 -169.94(19) . . . .
C6 N4 C5 C4 12.8(3) . . . .
C6 N4 C5 C14 -166.21(19) . . . .
C6 C7 C8 O1 -3.9(3) . . . .
C6 C7 C8 O2 178.54(17) . . . .
C7 C3 C4 C5 -21.1(2) . . . .
C7 C3 C4 C11 161.22(17) . . . .
C8 O2 C9 C10 84.8(3) . . . .
C9 O2 C8 O1 -3.1(3) . . . .
C9 O2 C8 C7 174.64(19) . . . .
C11 O4 C12 C13 -163.6(2) . . . .
C11 C4 C5 N4 -177.51(18) . . . .
C11 C4 C5 C14 1.3(3) . . . .
C12 O4 C11 O3 -0.2(3) . . . .
C12 O4 C11 C4 -179.98(19) . . . .
C15 C6 C7 C3 172.73(19) . . . .
C15 C6 C7 C8 -3.7(3) . . . .
C16 N1 N2 N3 176.99(17) . . . .
C16 N1 C1 C2 -176.12(19) . . . .
C16 C17 C18 C19 2.3(3) . . . .
C17 C16 C21 N5 174.8(2) . . . .
C17 C16 C21 C20 -2.4(3) . . . .
C17 C18 C19 C20 -2.1(3) . . . .
C18 C19 C20 C21 -0.4(3) . . . .
C19 C20 C21 N5 -174.69(19) . . . .
C19 C20 C21 C16 2.6(3) . . . .
C21 C16 C17 C18 -0.1(3) . . . .

loop_
_exptl_oxdiff_crystal_face_indexfrac_h
_exptl_oxdiff_crystal_face_indexfrac_k
_exptl_oxdiff_crystal_face_indexfrac_l
_exptl_oxdiff_crystal_face_x
_exptl_oxdiff_crystal_face_y
_exptl_oxdiff_crystal_face_z
-0.0005 1.0024 -0.9990 0.0308 0.0534 -0.0111
0.0005 -1.0024 0.9990 -0.0308 -0.0534 0.0111
-0.0034 -0.9997 -1.0007 -0.0103 0.0207 0.0583
0.0034 0.9997 1.0007 0.0103 -0.0207 -0.0583
1.0031 -0.0082 -0.0137 -0.0739 0.0269 -0.0309
-1.0031 0.0082 0.0137 0.0739 -0.0269 0.0309
-3.0044 2.0254 1.0426 0.2526 -0.0850 -0.0002
0.9983 -2.0089 -1.0153 -0.1047 0.0313 0.0620
-1.0112 -2.9921 -1.9886 0.0329 -0.0018 0.1822
1.0073 2.9948 -0.0111 -0.0123 0.0759 -0.1350
-2.0045 -2.9907 3.0243 0.0554 -0.2141 0.0952
0.0014 1.0010 0.0009 0.0205 0.0163 -0.0347
